data_7230915
loop_
_publ_author_name
'Yue, Qi'
'Liu, Xu'
'Guo, Wei-Xiao'
'Gao, En-Qing'

_publ_section_title
;
 Structural diversity and magnetic properties of Co(II)/Mn(II)/Ni(II)
 coordination polymers constructed from an unsymmetrical tetracarboxylic
 acid and varying N-donor ligands
;
_journal_name_full CrystEngComm
_journal_paper_doi 10.1039/C8CE00692J
_journal_year 2018
_chemical_formula_sum 'C3.4 H2.5 Co0.2 N0.3 O'
_chemical_formula_weight 75.34
_chemical_name_systematic
;
 ?
;
_space_group_crystal_system triclinic
_space_group_IT_number 2
_space_group_name_Hall '-P 1'
_space_group_name_H-M_alt 'P -1'
_symmetry_space_group_name_Hall '-P 1'
_symmetry_space_group_name_H-M 'P -1'
_atom_sites_solution_hydrogens mixed
_audit_creation_method SHELXL-2014
_audit_update_record
;
2018-04-20 deposited with the CCDC.
2018-06-19 downloaded from the CCDC.
;
_cell_angle_alpha 81.0170(10)
_cell_angle_beta 74.2620(10)
_cell_angle_gamma 86.4020(10)
_cell_formula_units_Z 20
_cell_length_a 10.2945(4)
_cell_length_b 10.6512(4)
_cell_length_c 14.9173(6)
_cell_measurement_reflns_used 3310
_cell_measurement_temperature 296(2)
_cell_measurement_theta_max 22.93
_cell_measurement_theta_min 2.17
_cell_volume 1554.68(11)
_computing_cell_refinement 'Bruker SMART'
_computing_data_collection 'Bruker SMART'
_computing_data_reduction 'Bruker SAINT'
_computing_structure_refinement 'SHELXL-2014 (Sheldrick, 2014)'
_diffrn_ambient_temperature 296(2)
_diffrn_measured_fraction_theta_full 0.990
_diffrn_measured_fraction_theta_max 0.985
_diffrn_measurement_device_type 'CCD area detector'
_diffrn_measurement_method 'phi and omega scans'
_diffrn_radiation_type MoK\a
_diffrn_radiation_wavelength 0.71073
_diffrn_reflns_av_R_equivalents 0.0557
_diffrn_reflns_av_unetI/netI 0.0610
_diffrn_reflns_Laue_measured_fraction_full 0.990
_diffrn_reflns_Laue_measured_fraction_max 0.985
_diffrn_reflns_limit_h_max 12
_diffrn_reflns_limit_h_min -12
_diffrn_reflns_limit_k_max 13
_diffrn_reflns_limit_k_min -13
_diffrn_reflns_limit_l_max 17
_diffrn_reflns_limit_l_min -18
_diffrn_reflns_number 19630
_diffrn_reflns_point_group_measured_fraction_full 0.990
_diffrn_reflns_point_group_measured_fraction_max 0.985
_diffrn_reflns_theta_full 25.242
_diffrn_reflns_theta_max 26.004
_diffrn_reflns_theta_min 1.936
_exptl_absorpt_coefficient_mu 1.133
_exptl_crystal_colour deeppurple
_exptl_crystal_density_diffrn 1.609
_exptl_crystal_description platelike
_exptl_crystal_F_000 768
_refine_diff_density_max 0.703
_refine_diff_density_min -0.426
_refine_diff_density_rms 0.091
_refine_ls_extinction_method none
_refine_ls_goodness_of_fit_ref 1.037
_refine_ls_hydrogen_treatment mixed
_refine_ls_matrix_type full
_refine_ls_number_parameters 458
_refine_ls_number_reflns 6007
_refine_ls_number_restraints 5
_refine_ls_restrained_S_all 1.037
_refine_ls_R_factor_all 0.0683
_refine_ls_R_factor_gt 0.0419
_refine_ls_shift/su_max 0.001
_refine_ls_shift/su_mean 0.000
_refine_ls_structure_factor_coef Fsqd
_refine_ls_weighting_details 'w=1/[\s^2^(Fo^2^)+(0.0467P)^2^+0.4726P] where P=(Fo^2^+2Fc^2^)/3'
_refine_ls_weighting_scheme calc
_refine_ls_wR_factor_gt 0.0919
_refine_ls_wR_factor_ref 0.1059
_reflns_Friedel_coverage 0.000
_reflns_number_gt 4336
_reflns_number_total 6007
_reflns_threshold_expression 'I > 2\s(I)'
_cod_data_source_file c8ce00692j2.cif
_cod_data_source_block 6
_cod_original_formula_sum 'C3.40 H2.50 Co0.20 N0.30 O'
_cod_database_code 7230915
_shelx_space_group_comment
;
The symmetry employed for this shelxl refinement is uniquely defined
by the following loop, which should always be used as a source of
symmetry information in preference to the above space-group names.
They are only intended as comments.
;
_shelxl_version_number 2014-3

loop_
_space_group_symop_operation_xyz
'x, y, z'
'-x, -y, -z'

loop_
_atom_site_label
_atom_site_type_symbol
_atom_site_fract_x
_atom_site_fract_y
_atom_site_fract_z
_atom_site_U_iso_or_equiv
_atom_site_adp_type
_atom_site_occupancy
_atom_site_site_symmetry_order
_atom_site_calc_flag
_atom_site_refinement_flags_posn
_atom_site_refinement_flags_adp
Co1 Co 0.15660(4) 0.96599(4) 0.20695(3) 0.01970(13) Uani 1 1 d . .
Co2 Co -0.12367(4) 1.47429(4) 0.40969(3) 0.02446(14) Uani 1 1 d . .
O1 O -0.0415(2) 1.0217(2) 0.23560(17) 0.0299(6) Uani 1 1 d . .
O2 O -0.0695(2) 1.1484(2) 0.34540(18) 0.0339(6) Uani 1 1 d . .
O3 O -0.1437(3) 1.4117(2) 0.2654(2) 0.0468(7) Uani 1 1 d . .
O4 O -0.2730(3) 1.3624(2) 0.40673(18) 0.0398(7) Uani 1 1 d . .
O5 O -0.9318(2) 1.5007(2) 0.34441(17) 0.0321(6) Uani 1 1 d . .
O6 O -0.8777(2) 1.5854(2) 0.45619(16) 0.0297(6) Uani 1 1 d . .
O7 O -0.8309(2) 1.7823(2) 0.29242(16) 0.0274(5) Uani 1 1 d . .
O8 O -0.6504(2) 1.8591(2) 0.18671(17) 0.0313(6) Uani 1 1 d . .
O9 O 0.1810(3) 1.0480(2) 0.32310(18) 0.0296(6) Uani 1 1 d D .
H9A H 0.105(3) 1.086(4) 0.340(3) 0.067(16) Uiso 1 1 d D .
H9B H 0.181(4) 0.990(3) 0.369(2) 0.057(15) Uiso 1 1 d D .
O10 O 0.1766(5) 0.8575(3) 0.4647(2) 0.0785(13) Uani 1 1 d D .
H10B H 0.173(6) 0.790(3) 0.446(3) 0.12(3) Uiso 1 1 d D .
H10C H 0.138(6) 0.846(5) 0.5225(16) 0.11(2) Uiso 1 1 d D .
N1 N 0.2362(3) 1.1374(3) 0.1242(2) 0.0290(7) Uani 1 1 d . .
N2 N 0.1056(3) 0.8563(2) 0.11316(19) 0.0258(6) Uani 1 1 d . .
N3 N -0.2233(3) 1.6449(3) 0.42115(19) 0.0265(6) Uani 1 1 d . .
C1 C -0.1096(3) 1.0990(3) 0.2878(2) 0.0225(7) Uani 1 1 d . .
C2 C -0.2488(3) 1.1323(3) 0.2758(2) 0.0201(7) Uani 1 1 d . .
C3 C -0.3081(3) 1.2525(3) 0.2897(2) 0.0194(7) Uani 1 1 d . .
C4 C -0.2361(3) 1.3481(3) 0.3213(3) 0.0263(8) Uani 1 1 d . .
C5 C -0.4369(3) 1.2801(3) 0.2757(2) 0.0212(7) Uani 1 1 d . .
C6 C -0.5054(3) 1.1854(3) 0.2543(3) 0.0296(8) Uani 1 1 d . .
H6A H -0.5926 1.2025 0.2483 0.036 Uiso 1 1 calc R U
C7 C -0.4484(4) 1.0673(3) 0.2417(3) 0.0318(9) Uani 1 1 d . .
H7A H -0.4965 1.0052 0.2279 0.038 Uiso 1 1 calc R U
C8 C -0.3183(3) 1.0420(3) 0.2499(2) 0.0272(8) Uani 1 1 d . .
H8A H -0.2769 0.9640 0.2379 0.033 Uiso 1 1 calc R U
C9 C -0.5008(3) 1.4105(3) 0.2787(2) 0.0209(7) Uani 1 1 d . .
C10 C -0.6361(3) 1.4242(3) 0.3263(2) 0.0245(7) Uani 1 1 d . .
H10A H -0.6829 1.3534 0.3619 0.029 Uiso 1 1 calc R U
C11 C -0.7027(3) 1.5419(3) 0.3217(2) 0.0207(7) Uani 1 1 d . .
C12 C -0.8483(3) 1.5449(3) 0.3780(2) 0.0235(7) Uani 1 1 d . .
C13 C -0.6349(3) 1.6482(3) 0.2668(2) 0.0216(7) Uani 1 1 d . .
C14 C -0.7081(3) 1.7708(3) 0.2478(2) 0.0240(7) Uani 1 1 d . .
C15 C -0.4986(3) 1.6345(3) 0.2223(2) 0.0265(8) Uani 1 1 d . .
H15A H -0.4510 1.7054 0.1876 0.032 Uiso 1 1 calc R U
C16 C -0.4323(3) 1.5181(3) 0.2284(3) 0.0273(8) Uani 1 1 d . .
H16A H -0.3408 1.5118 0.1985 0.033 Uiso 1 1 calc R U
C17 C 0.1828(4) 1.2493(3) 0.1500(3) 0.0384(10) Uani 1 1 d . .
H17A H 0.0977 1.2496 0.1922 0.046 Uiso 1 1 calc R U
C18 C 0.3567(4) 1.1410(4) 0.0615(3) 0.0373(9) Uani 1 1 d . .
H18A H 0.3951 1.0655 0.0413 0.045 Uiso 1 1 calc R U
C19 C 0.2473(4) 1.3625(4) 0.1174(3) 0.0448(11) Uani 1 1 d . .
H19A H 0.2060 1.4370 0.1378 0.054 Uiso 1 1 calc R U
C20 C 0.4269(4) 1.2520(4) 0.0252(3) 0.0465(11) Uani 1 1 d . .
H20A H 0.5103 1.2505 -0.0189 0.056 Uiso 1 1 calc R U
C21 C 0.3723(5) 1.3664(4) 0.0550(3) 0.0443(11) Uani 1 1 d . .
C22 C 0.4404(4) 1.4903(4) 0.0252(3) 0.0552(12) Uani 1 1 d . .
H22A H 0.3902 1.5610 0.0457 0.066 Uiso 1 1 calc R U
C23 C 0.0106(4) 0.7713(3) 0.1561(3) 0.0356(9) Uani 1 1 d . .
H23A H -0.0398 0.7795 0.2170 0.043 Uiso 1 1 calc R U
C24 C 0.1703(4) 0.8452(4) 0.0243(3) 0.0408(10) Uani 1 1 d . .
H24A H 0.2342 0.9054 -0.0087 0.049 Uiso 1 1 calc R U
C25 C -0.0172(4) 0.6720(4) 0.1157(3) 0.0415(10) Uani 1 1 d . .
H25A H -0.0833 0.6144 0.1497 0.050 Uiso 1 1 calc R U
C26 C 0.1476(5) 0.7498(4) -0.0208(3) 0.0468(11) Uani 1 1 d . .
H26A H 0.1962 0.7467 -0.0829 0.056 Uiso 1 1 calc R U
C27 C 0.0535(4) 0.6581(3) 0.0243(3) 0.0336(9) Uani 1 1 d . .
C28 C 0.0337(4) 0.5520(3) -0.0217(3) 0.0386(10) Uani 1 1 d . .
H28A H 0.0714 0.5578 -0.0863 0.046 Uiso 1 1 calc R U
C29 C -0.3566(4) 1.6565(3) 0.4311(3) 0.0352(9) Uani 1 1 d . .
H29A H -0.4011 1.5889 0.4209 0.042 Uiso 1 1 calc R U
C30 C -0.1630(4) 1.7449(3) 0.4356(3) 0.0329(9) Uani 1 1 d . .
H30A H -0.0703 1.7395 0.4281 0.039 Uiso 1 1 calc R U
C31 C -0.4308(4) 1.7640(4) 0.4556(3) 0.0398(10) Uani 1 1 d . .
H31A H -0.5232 1.7679 0.4613 0.048 Uiso 1 1 calc R U
C32 C -0.2301(4) 1.8546(3) 0.4607(3) 0.0345(9) Uani 1 1 d . .
H32A H -0.1832 1.9209 0.4703 0.041 Uiso 1 1 calc R U
C33 C -0.3676(4) 1.8661(3) 0.4717(3) 0.0347(9) Uani 1 1 d . .
C34 C -0.4377(4) 1.9854(4) 0.4991(3) 0.0403(9) Uani 1 1 d . .
H34A H -0.3886 2.0438 0.5162 0.048 Uiso 1 1 calc R U

loop_
_atom_site_aniso_label
_atom_site_aniso_U_11
_atom_site_aniso_U_22
_atom_site_aniso_U_33
_atom_site_aniso_U_23
_atom_site_aniso_U_13
_atom_site_aniso_U_12
Co1 0.0183(2) 0.0142(2) 0.0259(3) -0.00290(18) -0.00498(19) 0.00138(17)
Co2 0.0190(3) 0.0206(2) 0.0336(3) -0.0050(2) -0.0066(2) 0.00136(19)
O1 0.0179(13) 0.0314(13) 0.0446(15) -0.0190(12) -0.0101(11) 0.0092(10)
O2 0.0269(14) 0.0416(15) 0.0419(15) -0.0231(12) -0.0173(12) 0.0123(11)
O3 0.0300(15) 0.0410(16) 0.070(2) -0.0039(14) -0.0124(15) -0.0160(13)
O4 0.0526(18) 0.0379(15) 0.0376(16) -0.0160(12) -0.0202(14) -0.0035(13)
O5 0.0196(13) 0.0383(14) 0.0403(15) -0.0120(12) -0.0074(11) -0.0015(11)
O6 0.0355(15) 0.0278(13) 0.0254(13) -0.0069(11) -0.0075(11) 0.0076(11)
O7 0.0252(14) 0.0235(12) 0.0309(13) -0.0022(10) -0.0061(11) 0.0081(10)
O8 0.0243(14) 0.0208(12) 0.0452(16) 0.0016(11) -0.0076(12) 0.0026(10)
O9 0.0277(15) 0.0298(14) 0.0335(15) -0.0072(12) -0.0121(12) 0.0061(12)
O10 0.169(4) 0.0375(19) 0.035(2) -0.0012(15) -0.039(2) -0.011(2)
N1 0.0282(17) 0.0250(15) 0.0307(17) 0.0017(13) -0.0051(14) -0.0045(13)
N2 0.0285(17) 0.0217(14) 0.0279(16) -0.0084(12) -0.0061(13) 0.0007(12)
N3 0.0233(16) 0.0250(15) 0.0286(16) -0.0038(12) -0.0040(13) 0.0052(12)
C1 0.0198(18) 0.0164(16) 0.0299(19) -0.0001(14) -0.0064(15) 0.0012(13)
C2 0.0197(17) 0.0186(16) 0.0211(17) -0.0016(13) -0.0054(14) 0.0030(13)
C3 0.0174(17) 0.0201(16) 0.0210(17) -0.0021(13) -0.0061(14) -0.0003(13)
C4 0.026(2) 0.0155(16) 0.041(2) -0.0027(15) -0.0181(17) 0.0069(14)
C5 0.0175(17) 0.0206(16) 0.0251(18) -0.0030(14) -0.0058(14) 0.0030(13)
C6 0.0191(19) 0.0307(19) 0.044(2) -0.0085(17) -0.0152(17) 0.0035(15)
C7 0.028(2) 0.0248(18) 0.048(2) -0.0128(17) -0.0154(18) -0.0013(15)
C8 0.027(2) 0.0201(17) 0.038(2) -0.0104(15) -0.0120(16) 0.0054(15)
C9 0.0178(17) 0.0205(16) 0.0256(18) -0.0042(14) -0.0086(14) 0.0062(13)
C10 0.0208(18) 0.0225(17) 0.0301(19) -0.0035(14) -0.0066(15) -0.0007(14)
C11 0.0173(17) 0.0210(16) 0.0247(18) -0.0037(14) -0.0079(14) 0.0037(13)
C12 0.0204(18) 0.0182(16) 0.031(2) 0.0023(14) -0.0093(15) 0.0062(14)
C13 0.0193(18) 0.0184(16) 0.0297(19) -0.0047(14) -0.0111(15) 0.0040(13)
C14 0.0239(19) 0.0189(17) 0.032(2) -0.0076(15) -0.0099(16) 0.0013(14)
C15 0.0193(19) 0.0216(17) 0.036(2) 0.0003(15) -0.0052(16) -0.0014(14)
C16 0.0148(18) 0.0242(18) 0.039(2) -0.0016(15) -0.0038(15) 0.0027(14)
C17 0.037(2) 0.0198(18) 0.055(3) 0.0007(17) -0.010(2) -0.0042(16)
C18 0.038(2) 0.035(2) 0.035(2) -0.0005(17) -0.0025(19) -0.0068(18)
C19 0.052(3) 0.0241(19) 0.058(3) 0.0039(19) -0.018(2) -0.0075(19)
C20 0.036(2) 0.058(3) 0.037(2) 0.012(2) -0.0027(19) -0.015(2)
C21 0.059(3) 0.030(2) 0.050(3) 0.0098(19) -0.030(2) -0.014(2)
C22 0.059(3) 0.051(3) 0.054(3) 0.008(2) -0.018(2) -0.014(2)
C23 0.035(2) 0.040(2) 0.032(2) -0.0155(17) -0.0027(17) -0.0076(18)
C24 0.053(3) 0.035(2) 0.031(2) -0.0054(17) -0.0022(19) -0.0175(19)
C25 0.042(2) 0.038(2) 0.043(2) -0.0150(18) 0.001(2) -0.0186(19)
C26 0.070(3) 0.042(2) 0.025(2) -0.0076(18) -0.001(2) -0.016(2)
C27 0.047(2) 0.0259(19) 0.031(2) -0.0062(16) -0.0141(18) -0.0027(17)
C28 0.056(3) 0.035(2) 0.030(2) -0.0140(17) -0.014(2) -0.0029(18)
C29 0.028(2) 0.030(2) 0.049(2) -0.0089(18) -0.0116(18) 0.0056(16)
C30 0.027(2) 0.0266(19) 0.043(2) -0.0059(17) -0.0069(17) 0.0041(16)
C31 0.023(2) 0.046(2) 0.046(2) -0.0066(19) -0.0059(18) 0.0133(18)
C32 0.039(2) 0.0219(18) 0.042(2) -0.0068(16) -0.0089(19) 0.0033(16)
C33 0.044(2) 0.0234(18) 0.033(2) -0.0038(16) -0.0066(18) 0.0123(17)
C34 0.041(2) 0.035(2) 0.044(2) -0.0104(18) -0.009(2) 0.0081(19)

loop_
_atom_type_symbol
_atom_type_description
_atom_type_scat_dispersion_real
_atom_type_scat_dispersion_imag
_atom_type_scat_source
C C 0.0033 0.0016 'International Tables Vol C Tables 4.2.6.8 and 6.1.1.4'
H H 0.0000 0.0000 'International Tables Vol C Tables 4.2.6.8 and 6.1.1.4'
N N 0.0061 0.0033 'International Tables Vol C Tables 4.2.6.8 and 6.1.1.4'
O O 0.0106 0.0060 'International Tables Vol C Tables 4.2.6.8 and 6.1.1.4'
Co Co 0.3494 0.9721 'International Tables Vol C Tables 4.2.6.8 and 6.1.1.4'

loop_
_geom_angle_atom_site_label_1
_geom_angle_atom_site_label_2
_geom_angle_atom_site_label_3
_geom_angle
_geom_angle_site_symmetry_1
_geom_angle_site_symmetry_3
O1 Co1 N1 97.11(11) . .
O1 Co1 O9 90.88(10) . .
N1 Co1 O9 85.39(11) . .
O1 Co1 N2 84.53(10) . .
N1 Co1 N2 106.26(11) . .
O9 Co1 N2 167.90(10) . .
O1 Co1 O7 107.39(9) . 1_645
N1 Co1 O7 154.20(10) . 1_645
O9 Co1 O7 86.29(9) . 1_645
N2 Co1 O7 84.42(10) . 1_645
O1 Co1 O8 165.93(9) . 1_645
N1 Co1 O8 96.29(10) . 1_645
O9 Co1 O8 94.44(10) . 1_645
N2 Co1 O8 87.63(10) . 1_645
O7 Co1 O8 60.09(9) 1_645 1_645
O1 Co1 C14 137.08(10) . 1_645
N1 Co1 C14 125.80(11) . 1_645
O9 Co1 C14 91.59(10) . 1_645
N2 Co1 C14 84.27(10) . 1_645
O7 Co1 C14 30.22(9) 1_645 1_645
O8 Co1 C14 29.91(9) 1_645 1_645
O5 Co2 O6 103.56(10) 1_655 2_486
O5 Co2 O4 137.85(10) 1_655 .
O6 Co2 O4 97.03(10) 2_486 .
O5 Co2 N3 110.14(11) 1_655 .
O6 Co2 N3 101.16(10) 2_486 .
O4 Co2 N3 101.21(11) . .
C1 O1 Co1 132.2(2) . .
C4 O4 Co2 99.2(2) . .
C12 O5 Co2 124.8(2) . 1_455
C12 O6 Co2 139.6(2) . 2_486
C14 O7 Co1 89.83(19) . 1_465
C14 O8 Co1 89.3(2) . 1_465
Co1 O9 H9A 101(3) . .
Co1 O9 H9B 109(3) . .
H9A O9 H9B 104(4) . .
H10B O10 H10C 106(3) . .
C18 N1 C17 116.7(3) . .
C18 N1 Co1 121.8(2) . .
C17 N1 Co1 119.4(2) . .
C24 N2 C23 116.1(3) . .
C24 N2 Co1 129.1(2) . .
C23 N2 Co1 113.5(2) . .
C30 N3 C29 116.5(3) . .
C30 N3 Co2 120.8(2) . .
C29 N3 Co2 121.7(2) . .
O2 C1 O1 125.3(3) . .
O2 C1 C2 119.3(3) . .
O1 C1 C2 115.4(3) . .
C8 C2 C3 120.1(3) . .
C8 C2 C1 118.9(3) . .
C3 C2 C1 121.0(3) . .
C2 C3 C5 118.9(3) . .
C2 C3 C4 120.3(3) . .
C5 C3 C4 120.8(3) . .
O3 C4 O4 120.9(3) . .
O3 C4 C3 121.3(3) . .
O4 C4 C3 117.8(3) . .
C6 C5 C3 119.1(3) . .
C6 C5 C9 118.7(3) . .
C3 C5 C9 122.1(3) . .
C7 C6 C5 122.0(3) . .
C7 C6 H6A 119.0 . .
C5 C6 H6A 119.0 . .
C6 C7 C8 119.0(3) . .
C6 C7 H7A 120.5 . .
C8 C7 H7A 120.5 . .
C7 C8 C2 120.6(3) . .
C7 C8 H8A 119.7 . .
C2 C8 H8A 119.7 . .
C16 C9 C10 118.3(3) . .
C16 C9 C5 121.8(3) . .
C10 C9 C5 119.7(3) . .
C9 C10 C11 121.2(3) . .
C9 C10 H10A 119.4 . .
C11 C10 H10A 119.4 . .
C10 C11 C13 120.0(3) . .
C10 C11 C12 116.2(3) . .
C13 C11 C12 123.7(3) . .
O5 C12 O6 124.4(3) . .
O5 C12 C11 116.4(3) . .
O6 C12 C11 119.2(3) . .
C15 C13 C11 118.2(3) . .
C15 C13 C14 120.0(3) . .
C11 C13 C14 121.5(3) . .
O8 C14 O7 120.6(3) . .
O8 C14 C13 120.7(3) . .
O7 C14 C13 118.6(3) . .
O8 C14 Co1 60.82(17) . 1_465
O7 C14 Co1 59.95(17) . 1_465
C13 C14 Co1 174.2(2) . 1_465
C16 C15 C13 121.5(3) . .
C16 C15 H15A 119.3 . .
C13 C15 H15A 119.3 . .
C15 C16 C9 120.6(3) . .
C15 C16 H16A 119.7 . .
C9 C16 H16A 119.7 . .
N1 C17 C19 123.5(4) . .
N1 C17 H17A 118.3 . .
C19 C17 H17A 118.3 . .
N1 C18 C20 122.8(4) . .
N1 C18 H18A 118.6 . .
C20 C18 H18A 118.6 . .
C21 C19 C17 120.2(4) . .
C21 C19 H19A 119.9 . .
C17 C19 H19A 119.9 . .
C18 C20 C21 119.8(4) . .
C18 C20 H20A 120.1 . .
C21 C20 H20A 120.1 . .
C19 C21 C20 117.0(3) . .
C19 C21 C22 118.0(4) . .
C20 C21 C22 124.9(4) . .
C22 C22 C21 126.6(6) 2_685 .
C22 C22 H22A 116.7 2_685 .
C21 C22 H22A 116.7 . .
N2 C23 C25 123.9(3) . .
N2 C23 H23A 118.1 . .
C25 C23 H23A 118.1 . .
N2 C24 C26 123.3(3) . .
N2 C24 H24A 118.3 . .
C26 C24 H24A 118.3 . .
C23 C25 C27 119.8(3) . .
C23 C25 H25A 120.1 . .
C27 C25 H25A 120.1 . .
C24 C26 C27 121.0(4) . .
C24 C26 H26A 119.5 . .
C27 C26 H26A 119.5 . .
C26 C27 C25 115.7(3) . .
C26 C27 C28 121.4(3) . .
C25 C27 C28 122.9(3) . .
C28 C28 C27 124.9(4) 2_565 .
C28 C28 H28A 117.5 2_565 .
C27 C28 H28A 117.5 . .
N3 C29 C31 123.1(3) . .
N3 C29 H29A 118.5 . .
C31 C29 H29A 118.5 . .
N3 C30 C32 123.8(3) . .
N3 C30 H30A 118.1 . .
C32 C30 H30A 118.1 . .
C29 C31 C33 119.8(3) . .
C29 C31 H31A 120.1 . .
C33 C31 H31A 120.1 . .
C30 C32 C33 119.7(3) . .
C30 C32 H32A 120.2 . .
C33 C32 H32A 120.2 . .
C32 C33 C31 117.1(3) . .
C32 C33 C34 118.6(3) . .
C31 C33 C34 124.3(4) . .
C34 C34 C33 124.7(5) 2_496 .
C34 C34 H34A 117.6 2_496 .
C33 C34 H34A 117.6 . .

loop_
_geom_bond_atom_site_label_1
_geom_bond_atom_site_label_2
_geom_bond_distance
_geom_bond_site_symmetry_2
Co1 O1 2.037(2) .
Co1 N1 2.113(3) .
Co1 O9 2.136(2) .
Co1 N2 2.141(3) .
Co1 O7 2.179(2) 1_645
Co1 O8 2.198(2) 1_645
Co1 C14 2.518(3) 1_645
Co2 O5 1.967(2) 1_655
Co2 O6 2.006(2) 2_486
Co2 O4 2.017(2) .
Co2 N3 2.037(3) .
O1 C1 1.267(4) .
O2 C1 1.244(4) .
O3 C4 1.238(4) .
O4 C4 1.258(4) .
O5 C12 1.253(4) .
O5 Co2 1.967(2) 1_455
O6 C12 1.260(4) .
O6 Co2 2.006(2) 2_486
O7 C14 1.267(4) .
O7 Co1 2.179(2) 1_465
O8 C14 1.255(4) .
O8 Co1 2.198(2) 1_465
O9 H9A 0.850(19) .
O9 H9B 0.844(19) .
O10 H10B 0.821(19) .
O10 H10C 0.838(19) .
N1 C18 1.335(4) .
N1 C17 1.348(4) .
N2 C24 1.332(4) .
N2 C23 1.332(4) .
N3 C30 1.339(4) .
N3 C29 1.339(4) .
C1 C2 1.506(4) .
C2 C8 1.393(4) .
C2 C3 1.404(4) .
C3 C5 1.404(4) .
C3 C4 1.498(4) .
C5 C6 1.388(4) .
C5 C9 1.501(4) .
C6 C7 1.372(5) .
C6 H6A 0.9300 .
C7 C8 1.383(5) .
C7 H7A 0.9300 .
C8 H8A 0.9300 .
C9 C16 1.385(4) .
C9 C10 1.391(4) .
C10 C11 1.392(4) .
C10 H10A 0.9300 .
C11 C13 1.393(4) .
C11 C12 1.507(4) .
C13 C15 1.390(4) .
C13 C14 1.493(4) .
C14 Co1 2.518(3) 1_465
C15 C16 1.380(5) .
C15 H15A 0.9300 .
C16 H16A 0.9300 .
C17 C19 1.369(5) .
C17 H17A 0.9300 .
C18 C20 1.382(5) .
C18 H18A 0.9300 .
C19 C21 1.367(6) .
C19 H19A 0.9300 .
C20 C21 1.394(6) .
C20 H20A 0.9300 .
C21 C22 1.481(5) .
C22 C22 1.264(8) 2_685
C22 H22A 0.9300 .
C23 C25 1.376(5) .
C23 H23A 0.9300 .
C24 C26 1.367(5) .
C24 H24A 0.9300 .
C25 C27 1.387(5) .
C25 H25A 0.9300 .
C26 C27 1.380(5) .
C26 H26A 0.9300 .
C27 C28 1.462(4) .
C28 C28 1.325(7) 2_565
C28 H28A 0.9300 .
C29 C31 1.377(5) .
C29 H29A 0.9300 .
C30 C32 1.370(5) .
C30 H30A 0.9300 .
C31 C33 1.386(5) .
C31 H31A 0.9300 .
C32 C33 1.380(5) .
C32 H32A 0.9300 .
C33 C34 1.480(5) .
C34 C34 1.295(8) 2_496
C34 H34A 0.9300 .
